data_2022108
loop_
_publ_author_name
'Bocian, Aleksandra'
'Gorczy\'nski, Adam'
'Marcinkowski, Dawid'
'Dutkiewicz, Grzegorz'
'Patroniak, Violetta'
'Kubicki, Maciej'

_publ_section_title
;
 Bases, solvates and salts: new benzimidazole- and pyridine-scaffolded
 ligands
;
_journal_coeditor_code EF3005
_journal_issue 4
_journal_name_full 'Acta Crystallographica Section C'
_journal_page_first 367
_journal_page_last 374
_journal_paper_doi 10.1107/S2053229620004131
_journal_volume 76
_journal_year 2020
_chemical_formula_iupac 'C12 H12 N6, H2 O'
_chemical_formula_moiety 'C12 H12 N6, H2 O'
_chemical_formula_sum 'C12 H14 N6 O'
_chemical_formula_weight 258.29
_chemical_name_systematic
'2-[(2<i>E</i>)-2-(1<i>H</i>-Imidazol-2-ylmethylidene)-1-methylhydrazinyl]-1<i>H</i>-benzimidazole monohydrate'
_space_group_crystal_system monoclinic
_space_group_IT_number 14
_space_group_name_Hall '-P 2yn'
_space_group_name_H-M_alt 'P 1 21/n 1'
_atom_sites_solution_hydrogens mixed
_audit_creation_method SHELXL-2014/7
_cell_angle_alpha 90
_cell_angle_beta 99.373(8)
_cell_angle_gamma 90
_cell_formula_units_Z 8
_cell_length_a 8.2711(7)
_cell_length_b 14.0773(12)
_cell_length_c 22.2655(16)
_cell_measurement_reflns_used 1351
_cell_measurement_temperature 295(2)
_cell_measurement_theta_max 22.001
_cell_measurement_theta_min 3.766015
_cell_volume 2557.9(4)
_computing_cell_refinement
;
CrysAlis PRO (Rigaku OD, 2015)
;
_computing_data_collection
;
CrysAlis PRO (Rigaku OD, 2015)
;
_computing_data_reduction
;
CrysAlis PRO (Rigaku OD, 2015)
;
_computing_molecular_graphics
;
Mercury (Macrae <i>et al.</i>,  2020)
;
_computing_structure_refinement
;
SHELXL2014 (Sheldrick, 2015b)
;
_computing_structure_solution
;
SHELXT (Sheldrick, 2015a)
;
_diffrn_ambient_temperature 295(2)
_diffrn_detector 'CCD plate'
_diffrn_detector_area_resol_mean 16.2413
_diffrn_measured_fraction_theta_full 0.999
_diffrn_measured_fraction_theta_max 0.999
_diffrn_measurement_device 'four-circle diffractometer'
_diffrn_measurement_device_type 'Rigaku Xcalibur Eos'
_diffrn_measurement_method '\w scans'
_diffrn_radiation_monochromator graphite
_diffrn_radiation_probe x-ray
_diffrn_radiation_type 'Mo K\a'
_diffrn_radiation_wavelength 0.71073
_diffrn_reflns_av_R_equivalents 0.0353
_diffrn_reflns_av_unetI/netI 0.0620
_diffrn_reflns_limit_h_max 8
_diffrn_reflns_limit_h_min -9
_diffrn_reflns_limit_k_max 14
_diffrn_reflns_limit_k_min -16
_diffrn_reflns_limit_l_max 24
_diffrn_reflns_limit_l_min -26
_diffrn_reflns_number 9720
_diffrn_reflns_theta_full 24.996
_diffrn_reflns_theta_max 24.996
_diffrn_reflns_theta_min 2.885
_diffrn_source 'fine-focus sealed X-ray tube'
_exptl_absorpt_coefficient_mu 0.093
_exptl_absorpt_correction_T_max 1.00000
_exptl_absorpt_correction_T_min 0.98676
_exptl_absorpt_correction_type multi-scan
_exptl_absorpt_process_details
;
(CrysAlis PRO; Rigaku OD, 2015)
;
_exptl_crystal_colour colourless
_exptl_crystal_density_diffrn 1.341
_exptl_crystal_description block
_exptl_crystal_F_000 1088
_exptl_crystal_size_max 0.25
_exptl_crystal_size_mid 0.2
_exptl_crystal_size_min 0.2
_refine_diff_density_max 0.138
_refine_diff_density_min -0.169
_refine_ls_extinction_method none
_refine_ls_goodness_of_fit_ref 0.946
_refine_ls_hydrogen_treatment mixed
_refine_ls_matrix_type full
_refine_ls_number_parameters 377
_refine_ls_number_reflns 4502
_refine_ls_number_restraints 0
_refine_ls_restrained_S_all 0.946
_refine_ls_R_factor_all 0.1007
_refine_ls_R_factor_gt 0.0486
_refine_ls_shift/su_max 0.000
_refine_ls_shift/su_mean 0.000
_refine_ls_structure_factor_coef Fsqd
_refine_ls_weighting_details 'w=1/[\s^2^(Fo^2^)+(0.0345P)^2^] where P=(Fo^2^+2Fc^2^)/3'
_refine_ls_weighting_scheme calc
_refine_ls_wR_factor_gt 0.0870
_refine_ls_wR_factor_ref 0.1018
_reflns_number_gt 2671
_reflns_number_total 4502
_reflns_threshold_expression 'I > 2\s(I)'
_cod_data_source_file ef3005sup1.cif
_cod_data_source_block 2
_cod_original_sg_symbol_H-M 'P 21/n'
_cod_database_code 2022108
_shelx_space_group_comment
;
The symmetry employed for this shelxl refinement is uniquely defined
by the following loop, which should always be used as a source of
symmetry information in preference to the above space-group names.
They are only intended as comments.
;

loop_
_space_group_symop_operation_xyz
'x, y, z'
'-x+1/2, y+1/2, -z+1/2'
'-x, -y, -z'
'x-1/2, -y-1/2, z-1/2'

loop_
_atom_site_type_symbol
_atom_site_label
_atom_site_fract_x
_atom_site_fract_y
_atom_site_fract_z
_atom_site_U_iso_or_equiv
_atom_site_adp_type
_atom_site_calc_flag
_atom_site_occupancy
_atom_site_disorder_assembly
_atom_site_disorder_group
N N1A 0.8016(2) 0.55051(14) 0.51023(9) 0.0557(5) Uani d 1 . .
C C2A 0.7451(3) 0.49279(18) 0.54771(10) 0.0498(6) Uani d 1 . .
N N3A 0.6744(2) 0.41254(15) 0.52159(9) 0.0546(5) Uani d 1 . .
H H3A 0.620(3) 0.3708(19) 0.5396(11) 0.084(10) Uiso d 1 . .
C C4A 0.6854(3) 0.41917(18) 0.46037(10) 0.0516(6) Uani d 1 . .
C C5A 0.6353(3) 0.35981(19) 0.41178(11) 0.0649(7) Uani d 1 . .
H H5A 0.5818 0.3029 0.4167 0.078 Uiso calc 1 . .
C C6A 0.6672(3) 0.3877(2) 0.35545(11) 0.0751(8) Uani d 1 . .
H H6A 0.6358 0.3490 0.3217 0.090 Uiso calc 1 . .
C C7A 0.7455(3) 0.4729(3) 0.34887(12) 0.0775(9) Uani d 1 . .
H H7A 0.7649 0.4904 0.3104 0.093 Uiso calc 1 . .
C C8A 0.7960(3) 0.5330(2) 0.39729(12) 0.0701(8) Uani d 1 . .
H H8A 0.8487 0.5900 0.3921 0.084 Uiso calc 1 . .
C C9A 0.7647(3) 0.50469(19) 0.45402(10) 0.0537(6) Uani d 1 . .
N N10A 0.7565(2) 0.50712(15) 0.60928(8) 0.0555(5) Uani d 1 . .
C C10A 0.8294(3) 0.59270(18) 0.63762(11) 0.0709(8) Uani d 1 . .
H H10A 0.8902 0.6243 0.6103 0.106 Uiso calc 1 . .
H H10B 0.9017 0.5766 0.6744 0.106 Uiso calc 1 . .
H H10C 0.7446 0.6341 0.6470 0.106 Uiso calc 1 . .
N N11A 0.6686(2) 0.44424(13) 0.63728(8) 0.0511(5) Uani d 1 . .
C C12A 0.6511(2) 0.45719(17) 0.69275(10) 0.0540(6) Uani d 1 . .
H H12A 0.7012 0.5082 0.7150 0.065 Uiso calc 1 . .
C C13A 0.5519(3) 0.39091(19) 0.71978(10) 0.0515(6) Uani d 1 . .
N N14A 0.4845(2) 0.31230(15) 0.69140(10) 0.0599(6) Uani d 1 . .
H H14A 0.493(3) 0.2927(19) 0.6481(11) 0.096(9) Uiso d 1 . .
C C15A 0.3926(3) 0.2704(2) 0.72949(12) 0.0766(8) Uani d 1 . .
H H15A 0.3303 0.2154 0.7222 0.092 Uiso calc 1 . .
C C16A 0.4108(3) 0.3254(2) 0.78018(11) 0.0734(8) Uani d 1 . .
H H16A 0.3623 0.3133 0.8143 0.088 Uiso calc 1 . .
N N17A 0.5105(2) 0.40146(16) 0.77419(8) 0.0608(6) Uani d 1 . .
N N1B 0.37852(18) -0.06562(13) 0.43343(7) 0.0435(5) Uani d 1 . .
C C2B 0.2985(2) -0.00740(16) 0.46394(9) 0.0386(5) Uani d 1 . .
N N3B 0.2820(2) 0.08276(14) 0.44092(8) 0.0431(5) Uani d 1 . .
H H3B 0.239(3) 0.1329(17) 0.4589(10) 0.082(9) Uiso d 1 . .
C C4B 0.3597(2) 0.08246(17) 0.39025(9) 0.0414(5) Uani d 1 . .
C C5B 0.3825(3) 0.15232(18) 0.34914(9) 0.0540(6) Uani d 1 . .
H H5B 0.3406 0.2132 0.3519 0.065 Uiso calc 1 . .
C C6B 0.4701(3) 0.1283(2) 0.30377(10) 0.0634(7) Uani d 1 . .
H H6B 0.4892 0.1740 0.2756 0.076 Uiso calc 1 . .
C C7B 0.5302(3) 0.0370(2) 0.29952(10) 0.0656(8) Uani d 1 . .
H H7B 0.5890 0.0227 0.2685 0.079 Uiso calc 1 . .
C C8B 0.5050(2) -0.03307(19) 0.34020(10) 0.0571(7) Uani d 1 . .
H H8B 0.5451 -0.0942 0.3368 0.068 Uiso calc 1 . .
C C9B 0.4183(2) -0.00962(17) 0.38616(9) 0.0425(5) Uani d 1 . .
N N10B 0.23477(18) -0.03130(13) 0.51470(7) 0.0428(4) Uani d 1 . .
C C10B 0.2359(3) -0.12909(15) 0.53573(9) 0.0508(6) Uani d 1 . .
H H10D 0.2869 -0.1688 0.5092 0.076 Uiso calc 1 . .
H H10E 0.1253 -0.1500 0.5356 0.076 Uiso calc 1 . .
H H10F 0.2961 -0.1330 0.5763 0.076 Uiso calc 1 . .
N N11B 0.16643(18) 0.04169(13) 0.54156(7) 0.0424(5) Uani d 1 . .
C C12B 0.1063(2) 0.02586(16) 0.59005(9) 0.0434(5) Uani d 1 . .
H H12B 0.1101 -0.0348 0.6067 0.052 Uiso calc 1 . .
C C13B 0.0330(2) 0.10253(17) 0.61852(9) 0.0429(6) Uani d 1 . .
N N14B -0.0372(2) 0.08652(17) 0.66841(8) 0.0498(5) Uani d 1 . .
H H14B -0.040(3) 0.022(2) 0.6875(11) 0.106(10) Uiso d 1 . .
C C15B -0.1010(3) 0.1710(2) 0.68290(10) 0.0595(7) Uani d 1 . .
H H15B -0.1576 0.1824 0.7150 0.071 Uiso calc 1 . .
C C16B -0.0661(3) 0.23489(18) 0.64171(10) 0.0595(7) Uani d 1 . .
H H16B -0.0954 0.2987 0.6410 0.071 Uiso calc 1 . .
N N17B 0.0186(2) 0.19240(14) 0.60106(8) 0.0516(5) Uani d 1 . .
O O1W 0.5012(3) 0.25241(13) 0.56776(8) 0.0585(5) Uani d 1 . .
H H1W1 0.553(4) 0.189(3) 0.5662(14) 0.172(16) Uiso d 1 . .
H H1W2 0.405(3) 0.252(2) 0.5505(13) 0.107(13) Uiso d 1 . .
O O2W 0.1769(2) 0.25006(14) 0.50022(8) 0.0627(5) Uani d 1 . .
H H2W1 0.168(3) 0.317(3) 0.4924(13) 0.130(13) Uiso d 1 . .
H H2W2 0.118(3) 0.233(2) 0.5328(14) 0.138(12) Uiso d 1 . .

loop_
_atom_site_aniso_label
_atom_site_aniso_U_11
_atom_site_aniso_U_22
_atom_site_aniso_U_33
_atom_site_aniso_U_12
_atom_site_aniso_U_13
_atom_site_aniso_U_23
N1A 0.0576(12) 0.0437(14) 0.0681(14) 0.0025(10) 0.0172(11) 0.0103(11)
C2A 0.0549(14) 0.0365(16) 0.0594(15) 0.0043(12) 0.0136(12) 0.0023(13)
N3A 0.0755(14) 0.0383(14) 0.0515(13) -0.0017(11) 0.0146(11) 0.0059(11)
C4A 0.0616(14) 0.0452(17) 0.0485(15) 0.0130(13) 0.0109(12) 0.0087(13)
C5A 0.0802(17) 0.0561(19) 0.0566(16) 0.0104(14) 0.0055(14) 0.0040(15)
C6A 0.0832(19) 0.089(3) 0.0520(17) 0.0272(18) 0.0091(14) 0.0015(16)
C7A 0.0688(18) 0.106(3) 0.0610(18) 0.0223(18) 0.0217(15) 0.022(2)
C8A 0.0605(16) 0.078(2) 0.0752(18) 0.0080(14) 0.0204(15) 0.0220(18)
C9A 0.0515(13) 0.0547(18) 0.0579(16) 0.0117(13) 0.0177(12) 0.0144(14)
N10A 0.0697(12) 0.0419(14) 0.0564(12) -0.0050(11) 0.0145(10) -0.0026(11)
C10A 0.0758(17) 0.0509(19) 0.0847(19) -0.0077(14) 0.0087(14) -0.0133(15)
N11A 0.0601(12) 0.0417(13) 0.0527(12) 0.0042(10) 0.0134(10) 0.0007(10)
C12A 0.0555(14) 0.0502(17) 0.0557(15) 0.0079(12) 0.0071(12) -0.0090(13)
C13A 0.0570(14) 0.0479(17) 0.0506(15) 0.0087(13) 0.0115(12) -0.0034(13)
N14A 0.0787(14) 0.0479(15) 0.0580(13) 0.0031(12) 0.0251(12) -0.0074(12)
C15A 0.100(2) 0.061(2) 0.0788(19) -0.0112(16) 0.0441(17) -0.0135(16)
C16A 0.0907(19) 0.070(2) 0.0686(18) 0.0028(17) 0.0392(16) -0.0031(17)
N17A 0.0697(13) 0.0662(17) 0.0497(12) 0.0062(12) 0.0192(10) -0.0082(11)
N1B 0.0479(10) 0.0380(12) 0.0460(11) 0.0014(9) 0.0124(9) -0.0044(9)
C2B 0.0391(11) 0.0370(15) 0.0396(12) -0.0006(11) 0.0059(10) -0.0031(11)
N3B 0.0504(11) 0.0348(13) 0.0454(11) 0.0032(10) 0.0120(9) -0.0002(10)
C4B 0.0444(12) 0.0433(15) 0.0370(12) -0.0044(11) 0.0082(10) -0.0008(11)
C5B 0.0638(14) 0.0488(17) 0.0494(14) -0.0037(12) 0.0092(12) 0.0058(13)
C6B 0.0718(16) 0.071(2) 0.0480(15) -0.0102(15) 0.0129(13) 0.0096(14)
C7B 0.0724(16) 0.082(2) 0.0472(15) -0.0089(16) 0.0231(13) -0.0077(16)
C8B 0.0616(14) 0.0564(18) 0.0569(14) -0.0010(13) 0.0205(12) -0.0128(14)
C9B 0.0440(12) 0.0406(15) 0.0427(12) -0.0037(11) 0.0064(10) -0.0068(12)
N10B 0.0522(10) 0.0349(12) 0.0437(10) 0.0039(9) 0.0158(9) 0.0015(9)
C10B 0.0646(14) 0.0339(15) 0.0555(14) 0.0020(12) 0.0148(12) 0.0065(12)
N11B 0.0478(10) 0.0392(12) 0.0416(10) 0.0036(9) 0.0112(9) -0.0015(9)
C12B 0.0482(12) 0.0408(15) 0.0416(12) 0.0000(11) 0.0080(10) 0.0035(11)
C13B 0.0467(12) 0.0460(16) 0.0373(12) -0.0014(12) 0.0112(10) -0.0022(12)
N14B 0.0576(11) 0.0520(15) 0.0424(11) 0.0004(11) 0.0162(9) -0.0026(11)
C15B 0.0691(15) 0.064(2) 0.0509(15) -0.0029(14) 0.0246(13) -0.0120(14)
C16B 0.0711(16) 0.0467(17) 0.0637(16) 0.0043(13) 0.0203(14) -0.0062(14)
N17B 0.0625(11) 0.0422(13) 0.0533(12) 0.0011(10) 0.0190(10) 0.0005(10)
O1W 0.0702(13) 0.0425(12) 0.0637(11) 0.0022(10) 0.0136(10) -0.0049(9)
O2W 0.0830(11) 0.0410(12) 0.0703(12) 0.0000(10) 0.0306(10) 0.0030(10)

loop_
_atom_type_symbol
_atom_type_description
_atom_type_scat_dispersion_real
_atom_type_scat_dispersion_imag
_atom_type_scat_source
C C 0.0033 0.0016 'International Tables Vol C Tables 4.2.6.8 and 6.1.1.4'
H H 0.0000 0.0000 'International Tables Vol C Tables 4.2.6.8 and 6.1.1.4'
N N 0.0061 0.0033 'International Tables Vol C Tables 4.2.6.8 and 6.1.1.4'
O O 0.0106 0.0060 'International Tables Vol C Tables 4.2.6.8 and 6.1.1.4'

loop_
_geom_angle_atom_site_label_1
_geom_angle_atom_site_label_2
_geom_angle_atom_site_label_3
_geom_angle_site_symmetry_1
_geom_angle_site_symmetry_3
_geom_angle
_geom_angle_publ_flag
C2A N1A C9A . . 103.7(2) ?
N1A C2A N3A . . 114.7(2) ?
N1A C2A N10A . . 125.0(2) ?
N3A C2A N10A . . 120.3(2) ?
C2A N3A C4A . . 105.8(2) ?
C2A N3A H3A . . 125.4(16) ?
C4A N3A H3A . . 128.1(17) ?
C5A C4A N3A . . 132.3(2) ?
C5A C4A C9A . . 122.2(2) ?
N3A C4A C9A . . 105.5(2) ?
C4A C5A C6A . . 117.6(3) ?
C4A C5A H5A . . 121.2 ?
C6A C5A H5A . . 121.2 ?
C5A C6A C7A . . 120.4(3) ?
C5A C6A H6A . . 119.8 ?
C7A C6A H6A . . 119.8 ?
C8A C7A C6A . . 122.5(3) ?
C8A C7A H7A . . 118.8 ?
C6A C7A H7A . . 118.8 ?
C7A C8A C9A . . 117.2(3) ?
C7A C8A H8A . . 121.4 ?
C9A C8A H8A . . 121.4 ?
C8A C9A C4A . . 120.1(3) ?
C8A C9A N1A . . 129.6(3) ?
C4A C9A N1A . . 110.30(19) ?
N11A N10A C2A . . 114.03(19) ?
N11A N10A C10A . . 123.95(18) ?
C2A N10A C10A . . 120.9(2) ?
N10A C10A H10A . . 109.5 ?
N10A C10A H10B . . 109.5 ?
H10A C10A H10B . . 109.5 ?
N10A C10A H10C . . 109.5 ?
H10A C10A H10C . . 109.5 ?
H10B C10A H10C . . 109.5 ?
C12A N11A N10A . . 120.2(2) ?
N11A C12A C13A . . 118.3(2) ?
N11A C12A H12A . . 120.9 ?
C13A C12A H12A . . 120.9 ?
N17A C13A N14A . . 111.9(2) ?
N17A C13A C12A . . 124.2(2) ?
N14A C13A C12A . . 123.8(2) ?
C13A N14A C15A . . 107.1(2) ?
C13A N14A H14A . . 125.4(15) ?
C15A N14A H14A . . 127.2(14) ?
C16A C15A N14A . . 105.9(2) ?
C16A C15A H15A . . 127.1 ?
N14A C15A H15A . . 127.1 ?
C15A C16A N17A . . 110.6(2) ?
C15A C16A H16A . . 124.7 ?
N17A C16A H16A . . 124.7 ?
C13A N17A C16A . . 104.6(2) ?
C2B N1B C9B . . 103.79(18) ?
N1B C2B N10B . . 124.8(2) ?
N1B C2B N3B . . 114.47(18) ?
N10B C2B N3B . . 120.72(19) ?
C2B N3B C4B . . 105.72(19) ?
C2B N3B H3B . . 125.2(14) ?
C4B N3B H3B . . 128.6(14) ?
C5B C4B N3B . . 132.1(2) ?
C5B C4B C9B . . 122.3(2) ?
N3B C4B C9B . . 105.57(19) ?
C4B C5B C6B . . 117.2(2) ?
C4B C5B H5B . . 121.4 ?
C6B C5B H5B . . 121.4 ?
C5B C6B C7B . . 120.9(2) ?
C5B C6B H6B . . 119.5 ?
C7B C6B H6B . . 119.5 ?
C8B C7B C6B . . 121.6(2) ?
C8B C7B H7B . . 119.2 ?
C6B C7B H7B . . 119.2 ?
C7B C8B C9B . . 117.9(2) ?
C7B C8B H8B . . 121.0 ?
C9B C8B H8B . . 121.0 ?
C8B C9B C4B . . 119.9(2) ?
C8B C9B N1B . . 129.6(2) ?
C4B C9B N1B . . 110.45(18) ?
N11B N10B C2B . . 115.02(18) ?
N11B N10B C10B . . 123.78(16) ?
C2B N10B C10B . . 121.15(18) ?
N10B C10B H10D . . 109.5 ?
N10B C10B H10E . . 109.5 ?
H10D C10B H10E . . 109.5 ?
N10B C10B H10F . . 109.5 ?
H10D C10B H10F . . 109.5 ?
H10E C10B H10F . . 109.5 ?
C12B N11B N10B . . 119.13(18) ?
N11B C12B C13B . . 119.5(2) ?
N11B C12B H12B . . 120.3 ?
C13B C12B H12B . . 120.3 ?
N17B C13B N14B . . 111.7(2) ?
N17B C13B C12B . . 127.85(19) ?
N14B C13B C12B . . 120.4(2) ?
C13B N14B C15B . . 106.5(2) ?
C13B N14B H14B . . 122.7(14) ?
C15B N14B H14B . . 130.8(14) ?
C16B C15B N14B . . 106.7(2) ?
C16B C15B H15B . . 126.6 ?
N14B C15B H15B . . 126.6 ?
C15B C16B N17B . . 110.3(2) ?
C15B C16B H16B . . 124.8 ?
N17B C16B H16B . . 124.8 ?
C13B N17B C16B . . 104.75(19) ?
H1W1 O1W H1W2 . . 111(3) ?
H2W1 O2W H2W2 . . 111(2) ?

loop_
_geom_bond_atom_site_label_1
_geom_bond_atom_site_label_2
_geom_bond_site_symmetry_2
_geom_bond_distance
_geom_bond_publ_flag
N1A C2A . 1.304(3) ?
N1A C9A . 1.397(3) ?
C2A N3A . 1.359(3) ?
C2A N10A . 1.374(3) ?
N3A C4A . 1.384(3) ?
N3A H3A . 0.88(2) ?
C4A C5A . 1.376(3) ?
C4A C9A . 1.389(3) ?
C5A C6A . 1.380(3) ?
C5A H5A . 0.9300 ?
C6A C7A . 1.381(4) ?
C6A H6A . 0.9300 ?
C7A C8A . 1.381(4) ?
C7A H7A . 0.9300 ?
C8A C9A . 1.388(3) ?
C8A H8A . 0.9300 ?
N10A N11A . 1.360(2) ?
N10A C10A . 1.445(3) ?
C10A H10A . 0.9600 ?
C10A H10B . 0.9600 ?
C10A H10C . 0.9600 ?
N11A C12A . 1.280(2) ?
C12A C13A . 1.438(3) ?
C12A H12A . 0.9300 ?
C13A N17A . 1.320(2) ?
C13A N14A . 1.349(3) ?
N14A C15A . 1.362(3) ?
N14A H14A . 1.02(2) ?
C15A C16A . 1.357(3) ?
C15A H15A . 0.9300 ?
C16A N17A . 1.371(3) ?
C16A H16A . 0.9300 ?
N1B C2B . 1.311(2) ?
N1B C9B . 1.396(2) ?
C2B N10B . 1.365(2) ?
C2B N3B . 1.367(3) ?
N3B C4B . 1.386(2) ?
N3B H3B . 0.91(2) ?
C4B C5B . 1.377(3) ?
C4B C9B . 1.392(3) ?
C5B C6B . 1.377(3) ?
C5B H5B . 0.9300 ?
C6B C7B . 1.388(3) ?
C6B H6B . 0.9300 ?
C7B C8B . 1.377(3) ?
C7B H7B . 0.9300 ?
C8B C9B . 1.382(3) ?
C8B H8B . 0.9300 ?
N10B N11B . 1.357(2) ?
N10B C10B . 1.454(2) ?
C10B H10D . 0.9600 ?
C10B H10E . 0.9600 ?
C10B H10F . 0.9600 ?
N11B C12B . 1.280(2) ?
C12B C13B . 1.435(3) ?
C12B H12B . 0.9300 ?
C13B N17B . 1.323(3) ?
C13B N14B . 1.354(2) ?
N14B C15B . 1.360(3) ?
N14B H14B . 1.00(3) ?
C15B C16B . 1.349(3) ?
C15B H15B . 0.9300 ?
C16B N17B . 1.369(2) ?
C16B H16B . 0.9300 ?
O1W H1W1 . 1.00(4) ?
O1W H1W2 . 0.82(3) ?
O2W H2W1 . 0.96(4) ?
O2W H2W2 . 0.97(3) ?

loop_
_geom_hbond_atom_site_label_D
_geom_hbond_atom_site_label_H
_geom_hbond_atom_site_label_A
_geom_hbond_site_symmetry_A
_geom_hbond_distance_DH
_geom_hbond_distance_HA
_geom_hbond_distance_DA
_geom_hbond_angle_DHA
N3A H3A O1W . 0.88(2) 2.08(2) 2.944(3) 168(2)
N14A H14A O1W . 1.02(2) 1.89(2) 2.904(3) 177(2)
N3B H3B O2W . 0.91(2) 2.00(2) 2.902(3) 172(2)
N14B H14B N17A 2_546 1.00(3) 1.90(3) 2.894(3) 172(2)
O1W H1W1 N1B 3_656 1.00(4) 1.82(4) 2.813(3) 172(3)
O1W H1W2 O2W . 0.82(3) 2.03(3) 2.854(3) 175(3)
O2W H2W1 N1A 3_666 0.96(4) 1.88(4) 2.825(3) 167(3)
O2W H2W2 N17B . 0.97(3) 1.93(3) 2.893(2) 175(3)

loop_
_geom_torsion_atom_site_label_1
_geom_torsion_atom_site_label_2
_geom_torsion_atom_site_label_3
_geom_torsion_atom_site_label_4
_geom_torsion_site_symmetry_1
_geom_torsion_site_symmetry_2
_geom_torsion_site_symmetry_3
_geom_torsion_site_symmetry_4
_geom_torsion
_geom_torsion_publ_flag
C9A N1A C2A N3A . . . . 0.2(3) ?
C9A N1A C2A N10A . . . . 178.6(2) ?
N1A C2A N3A C4A . . . . -0.3(3) ?
N10A C2A N3A C4A . . . . -178.80(19) ?
C2A N3A C4A C5A . . . . -179.9(2) ?
C2A N3A C4A C9A . . . . 0.3(2) ?
N3A C4A C5A C6A . . . . -179.4(2) ?
C9A C4A C5A C6A . . . . 0.4(3) ?
C4A C5A C6A C7A . . . . -0.6(3) ?
C5A C6A C7A C8A . . . . 0.5(4) ?
C6A C7A C8A C9A . . . . -0.1(4) ?
C7A C8A C9A C4A . . . . -0.1(3) ?
C7A C8A C9A N1A . . . . 179.9(2) ?
C5A C4A C9A C8A . . . . 0.0(3) ?
N3A C4A C9A C8A . . . . 179.79(19) ?
C5A C4A C9A N1A . . . . 180.0(2) ?
N3A C4A C9A N1A . . . . -0.2(2) ?
C2A N1A C9A C8A . . . . -180.0(2) ?
C2A N1A C9A C4A . . . . 0.1(2) ?
N1A C2A N10A N11A . . . . 171.11(19) ?
N3A C2A N10A N11A . . . . -10.6(3) ?
N1A C2A N10A C10A . . . . 2.5(3) ?
N3A C2A N10A C10A . . . . -179.1(2) ?
C2A N10A N11A C12A . . . . -170.73(19) ?
C10A N10A N11A C12A . . . . -2.6(3) ?
N10A N11A C12A C13A . . . . 177.65(18) ?
N11A C12A C13A N17A . . . . -172.8(2) ?
N11A C12A C13A N14A . . . . 4.4(3) ?
N17A C13A N14A C15A . . . . 0.8(3) ?
C12A C13A N14A C15A . . . . -176.7(2) ?
C13A N14A C15A C16A . . . . -0.9(3) ?
N14A C15A C16A N17A . . . . 0.7(3) ?
N14A C13A N17A C16A . . . . -0.3(3) ?
C12A C13A N17A C16A . . . . 177.2(2) ?
C15A C16A N17A C13A . . . . -0.3(3) ?
C9B N1B C2B N10B . . . . 179.95(17) ?
C9B N1B C2B N3B . . . . -0.1(2) ?
N1B C2B N3B C4B . . . . 0.0(2) ?
N10B C2B N3B C4B . . . . 179.92(16) ?
C2B N3B C4B C5B . . . . -180.0(2) ?
C2B N3B C4B C9B . . . . 0.2(2) ?
N3B C4B C5B C6B . . . . 178.7(2) ?
C9B C4B C5B C6B . . . . -1.5(3) ?
C4B C5B C6B C7B . . . . 0.9(3) ?
C5B C6B C7B C8B . . . . 0.0(4) ?
C6B C7B C8B C9B . . . . -0.5(3) ?
C7B C8B C9B C4B . . . . -0.1(3) ?
C7B C8B C9B N1B . . . . -178.65(19) ?
C5B C4B C9B C8B . . . . 1.1(3) ?
N3B C4B C9B C8B . . . . -179.06(17) ?
C5B C4B C9B N1B . . . . 179.90(18) ?
N3B C4B C9B N1B . . . . -0.2(2) ?
C2B N1B C9B C8B . . . . 178.9(2) ?
C2B N1B C9B C4B . . . . 0.2(2) ?
N1B C2B N10B N11B . . . . 175.63(17) ?
N3B C2B N10B N11B . . . . -4.3(2) ?
N1B C2B N10B C10B . . . . -6.8(3) ?
N3B C2B N10B C10B . . . . 173.23(18) ?
C2B N10B N11B C12B . . . . -178.78(17) ?
C10B N10B N11B C12B . . . . 3.7(3) ?
N10B N11B C12B C13B . . . . -179.63(16) ?
N11B C12B C13B N17B . . . . -0.5(3) ?
N11B C12B C13B N14B . . . . 177.31(18) ?
N17B C13B N14B C15B . . . . 0.6(2) ?
C12B C13B N14B C15B . . . . -177.46(18) ?
C13B N14B C15B C16B . . . . -0.5(2) ?
N14B C15B C16B N17B . . . . 0.2(3) ?
N14B C13B N17B C16B . . . . -0.5(2) ?
C12B C13B N17B C16B . . . . 177.40(19) ?
C15B C16B N17B C13B . . . . 0.2(2) ?

_cod_database_fobs_code 2022108
